data_9014157
loop_
_publ_author_name
'Naumova, I. S.'
'Pobedimskaya, E. A.'
'Belov, N. V.'

_publ_section_title
;
 Crystal structure of carpholite MnAl2(Si2O6)(OH)4
;
_journal_name_full Kristallografiya
_journal_page_first 1155
_journal_page_last 1160
_journal_volume 19
_journal_year 1974
_chemical_formula_sum 'Al2 H4 Mn O10 Si2'
_chemical_name_mineral Carpholite
_space_group_IT_number 68
_symmetry_space_group_name_Hall '-C 2a 2ac'
_symmetry_space_group_name_H-M 'C c c a :2'
_cell_angle_alpha 90
_cell_angle_beta 90
_cell_angle_gamma 90
_cell_formula_units_Z 8
_cell_length_a 13.831
_cell_length_b 20.296
_cell_length_c 5.121
_cell_volume 1437.536
_database_code_amcsd 0017756
_exptl_crystal_density_diffrn 3.041
_cod_original_sg_symbol_H-M 'C c c a'
_cod_original_formula_sum 'Mn Al2 Si2 (O10 H4)'
_cod_database_code 9014157

loop_
_space_group_symop_operation_xyz
x,y,z
1/2+x,1/2+y,z
x,-y,1/2+z
1/2+x,1/2-y,1/2+z
-x,y,1/2-z
1/2-x,1/2+y,1/2-z
-x,1/2+y,1/2+z
1/2-x,+y,1/2+z
x,1/2-y,1/2-z
1/2+x,-y,1/2-z
x,1/2+y,-z
1/2+x,+y,-z
-x,1/2-y,z
1/2-x,-y,z
-x,-y,-z
1/2-x,1/2-y,-z

loop_
_atom_site_label
_atom_site_fract_x
_atom_site_fract_y
_atom_site_fract_z
_atom_site_U_iso_or_equiv
_atom_site_type_symbol
_atom_site_attached_hydrogens
Mn 0.00000 0.87270 0.75000 0.00545 Mn 0
Al1 0.19330 0.75000 0.75000 0.00380 Al 0
Al2 0.00000 0.96140 0.25000 0.00557 Al 0
Si 0.19410 0.87940 0.41300 0.00317 Si 0
O-H1 0.10350 0.80720 0.88720 0.01216 O 1
O2 0.20630 0.80000 0.43320 0.00887 O 0
O3 0.24480 0.91140 0.67090 0.00545 O 0
O4 0.08250 0.89930 0.39830 0.00836 O 0
O-H5 0.06870 0.96700 0.93120 0.00823 O 1

loop_
_cod_changelog_entry_id
_cod_changelog_entry_author
_cod_changelog_entry_date
_cod_changelog_entry_text
1
;cod-tools version 3.8.0
Id: cif_guess_AMCSD_atom_types 9574 2023-05-10 09:00:05Z saulius
;
2023-05-10T18:54:56+03:00
;Derived atom types and hydrogen counts
from atom names that follow the AMCSD naming convention
(Wat == water, O-H == hydroxyl).
;

loop_
_cod_related_entry_id
_cod_related_entry_database
_cod_related_entry_code
1 AMCSD 0017756
